data_7159623
loop_
_publ_author_name
'Zelentsova, Maria V.'
'Sandulenko, Irina V.'
'Ambartsumyan, Asmik A.'
'Danshina, Anastasia A.'
'Moiseev, Sergey K.'

_publ_section_title
;
 C(21)-Di- and monofluorinated scaffold for thevinol/orvinol-based opioid
 receptor ligands.
;
_journal_issue 45
_journal_name_full 'Organic &amp; biomolecular chemistry'
_journal_page_first 9091
_journal_page_last 9100
_journal_paper_doi 10.1039/d3ob01577g
_journal_volume 21
_journal_year 2023
_chemical_absolute_configuration rm
_chemical_formula_moiety 'C26 H35 F2 N O4, H2 O'
_chemical_formula_sum 'C26 H37 F2 N O5'
_chemical_formula_weight 481.56
_space_group_crystal_system orthorhombic
_space_group_IT_number 19
_space_group_name_Hall 'P 2ac 2ab'
_space_group_name_H-M_alt 'P 21 21 21'
_atom_sites_solution_hydrogens mixed
_audit_creation_date 2023-08-31
_audit_creation_method
;
Olex2 1.5
(compiled 2023.03.06 svn.rbb2c1857 for OlexSys, GUI svn.r6748)
;
_audit_update_record
;
2023-09-11 deposited with the CCDC.	2023-10-30 downloaded from the CCDC.
;
_cell_angle_alpha 90
_cell_angle_beta 90
_cell_angle_gamma 90
_cell_formula_units_Z 4
_cell_length_a 9.4825(3)
_cell_length_b 12.4436(4)
_cell_length_c 19.8848(5)
_cell_measurement_reflns_used 9334
_cell_measurement_temperature 100
_cell_measurement_theta_max 30.73
_cell_measurement_theta_min 2.38
_cell_volume 2346.34(12)
_computing_molecular_graphics 'Olex2 1.5 (Dolomanov et al., 2009)'
_computing_publication_material 'Olex2 1.5 (Dolomanov et al., 2009)'
_computing_structure_refinement 'XL  (Sheldrick, 2008)'
_computing_structure_solution 'SHELXT 2014/5 (Sheldrick, 2014)'
_diffrn_ambient_temperature 100
_diffrn_measured_fraction_theta_full 1.000
_diffrn_measured_fraction_theta_max 1.000
_diffrn_measurement_device_type 'Bruker Quest D8'
_diffrn_measurement_method '\f and \w scans'
_diffrn_radiation_type MoK\a
_diffrn_radiation_wavelength 0.71073
_diffrn_reflns_av_R_equivalents 0.0599
_diffrn_reflns_av_unetI/netI 0.0472
_diffrn_reflns_Laue_measured_fraction_full 1.000
_diffrn_reflns_Laue_measured_fraction_max 1.000
_diffrn_reflns_limit_h_max 10
_diffrn_reflns_limit_h_min -12
_diffrn_reflns_limit_k_max 16
_diffrn_reflns_limit_k_min -16
_diffrn_reflns_limit_l_max 26
_diffrn_reflns_limit_l_min -26
_diffrn_reflns_number 29168
_diffrn_reflns_point_group_measured_fraction_full 1.000
_diffrn_reflns_point_group_measured_fraction_max 1.000
_diffrn_reflns_theta_full 25.242
_diffrn_reflns_theta_max 28.000
_diffrn_reflns_theta_min 1.931
_exptl_absorpt_coefficient_mu 0.104
_exptl_absorpt_correction_T_max 0.7461
_exptl_absorpt_correction_T_min 0.5558
_exptl_absorpt_correction_type multi-scan
_exptl_absorpt_process_details
;
SADABS-2008/1 (Bruker,2008) was used for absorption correction.
wR2(int) was 0.1124 before and 0.0586 after correction.
The Ratio of minimum to maximum transmission is 0.7449.
The \l/2 correction factor is 0.0015.
;
_exptl_crystal_colour colourless
_exptl_crystal_colour_primary colourless
_exptl_crystal_density_diffrn 1.363
_exptl_crystal_description needle
_exptl_crystal_F_000 1032
_exptl_crystal_size_max 0.12
_exptl_crystal_size_mid 0.03
_exptl_crystal_size_min 0.02
_refine_diff_density_max 0.234
_refine_diff_density_min -0.187
_refine_diff_density_rms 0.045
_refine_ls_abs_structure_details
;
 Flack x determined using 1919 quotients [(I+)-(I-)]/[(I+)+(I-)]
 (Parsons, Flack and Wagner, Acta Cryst. B69 (2013) 249-259).
;
_refine_ls_abs_structure_Flack 0.5(4)
_refine_ls_extinction_method none
_refine_ls_goodness_of_fit_ref 1.020
_refine_ls_hydrogen_treatment constr
_refine_ls_matrix_type full
_refine_ls_number_parameters 311
_refine_ls_number_reflns 5664
_refine_ls_number_restraints 0
_refine_ls_restrained_S_all 1.020
_refine_ls_R_factor_all 0.0484
_refine_ls_R_factor_gt 0.0382
_refine_ls_shift/su_max 0.000
_refine_ls_shift/su_mean 0.000
_refine_ls_structure_factor_coef Fsqd
_refine_ls_weighting_details 'w=1/[\s^2^(Fo^2^)+(0.0389P)^2^+0.3767P] where P=(Fo^2^+2Fc^2^)/3'
_refine_ls_weighting_scheme calc
_refine_ls_wR_factor_gt 0.0827
_refine_ls_wR_factor_ref 0.0888
_reflns_Friedel_coverage 0.771
_reflns_Friedel_fraction_full 1.000
_reflns_Friedel_fraction_max 1.000
_reflns_number_gt 4926
_reflns_number_total 5664
_reflns_threshold_expression 'I > 2\s(I)'
_cod_data_source_file d3ob01577g2.cif
_cod_data_source_block 41
_cod_depositor_comments 'Adding full bibliography for 7159615--7159624.cif.'
_cod_original_cell_volume 2346.33(12)
_cod_database_code 7159623
_shelxl_version_number 2014/6
_shelx_space_group_comment
;
The symmetry employed for this shelxl refinement is uniquely defined
by the following loop, which should always be used as a source of
symmetry information in preference to the above space-group names.
They are only intended as comments.
;
_shelx_estimated_absorpt_t_max 0.998
_shelx_estimated_absorpt_t_min 0.988
_olex2_refinement_description
;
1. Fixed Uiso
 At 1.2 times of:
  All C(H) groups, All C(H,H) groups, All O(H) groups, All O(H,H) groups
 At 1.5 times of:
  All C(H,H,H) groups
2.a Riding coordinates:
 O4(H4), O1S(H1SB,H1SA)
2.b Ternary CH refined with riding coordinates:
 C5(H5), C7(H7), C9(H9), C21(H21)
2.c Secondary CH2 refined with riding coordinates:
 C8(H8A,H8B), C10(H10A,H10B), C15(H15A,H15B), C16(H16A,H16B), C18(H18A,H18B),
 C19(H19A,H19B), C22(H22A,H22B), C23(H23A,H23B)
2.d Aromatic/amide H refined with riding coordinates:
 C1(H1), C2(H2)
2.e Idealised Me refined as rotating group:
 C17(H17A,H17B,H17C), C24(H24A,H24B,H24C), C25(H25A,H25B,H25C), C26(H26A,H26B,
 H26C)
;
_olex2_submission_special_instructions 'No special instructions were received'

loop_
_space_group_symop_operation_xyz
'x, y, z'
'-x+1/2, -y, z+1/2'
'-x, y+1/2, -z+1/2'
'x+1/2, -y+1/2, -z'

loop_
_atom_site_label
_atom_site_type_symbol
_atom_site_fract_x
_atom_site_fract_y
_atom_site_fract_z
_atom_site_U_iso_or_equiv
_atom_site_adp_type
_atom_site_occupancy
_atom_site_site_symmetry_order
_atom_site_calc_flag
_atom_site_refinement_flags_posn
_atom_site_refinement_flags_adp
_atom_site_refinement_flags_occupancy
_atom_site_disorder_assembly
_atom_site_disorder_group
F1 F 0.40177(15) 0.15348(12) 0.65565(7) 0.0236(3) Uani 1 1 d . . . . .
F2 F 0.39502(15) 0.09180(11) 0.55296(7) 0.0226(3) Uani 1 1 d . . . . .
O1 O 0.22634(18) 0.79014(15) 0.69505(9) 0.0230(4) Uani 1 1 d . . . . .
O2 O 0.38143(17) 0.59167(13) 0.69511(8) 0.0163(3) Uani 1 1 d . . . . .
O3 O 0.30750(16) 0.37957(13) 0.64578(8) 0.0166(3) Uani 1 1 d . . . . .
O4 O 0.51118(17) 0.28231(13) 0.50391(8) 0.0173(3) Uani 1 1 d . . . . .
H4 H 0.5249 0.2321 0.4761 0.021 Uiso 1 1 d R U . . .
N1 N 0.9092(2) 0.57803(17) 0.60932(10) 0.0187(4) Uani 1 1 d . . . . .
C1 C 0.5563(3) 0.8551(2) 0.60158(12) 0.0230(5) Uani 1 1 d . . . . .
H1 H 0.5961 0.9132 0.5770 0.028 Uiso 1 1 calc R U . . .
C2 C 0.4265(3) 0.8686(2) 0.63372(12) 0.0221(5) Uani 1 1 d . . . . .
H2 H 0.3822 0.9370 0.6324 0.027 Uiso 1 1 calc R U . . .
C3 C 0.3598(2) 0.7850(2) 0.66755(11) 0.0187(5) Uani 1 1 d . . . . .
C4 C 0.4333(2) 0.68837(19) 0.67199(11) 0.0163(5) Uani 1 1 d . . . . .
C5 C 0.4883(2) 0.50944(18) 0.67962(11) 0.0140(4) Uani 1 1 d . . . . .
H5 H 0.5128 0.4692 0.7216 0.017 Uiso 1 1 calc R U . . .
C6 C 0.4375(2) 0.42985(19) 0.62563(11) 0.0141(4) Uani 1 1 d . . . . .
C7 C 0.5606(2) 0.34820(18) 0.61590(11) 0.0130(4) Uani 1 1 d . . . . .
H7 H 0.5865 0.3215 0.6617 0.016 Uiso 1 1 calc R U . . .
C8 C 0.6934(2) 0.40837(18) 0.58761(11) 0.0149(5) Uani 1 1 d . . . . .
H8A H 0.7751 0.3956 0.6175 0.018 Uiso 1 1 calc R U . . .
H8B H 0.7169 0.3801 0.5424 0.018 Uiso 1 1 calc R U . . .
C9 C 0.7911(2) 0.60086(19) 0.56327(12) 0.0167(5) Uani 1 1 d . . . . .
H9 H 0.8214 0.5792 0.5171 0.020 Uiso 1 1 calc R U . . .
C10 C 0.7505(3) 0.7239(2) 0.56058(13) 0.0206(5) Uani 1 1 d . . . . .
H10A H 0.8344 0.7665 0.5735 0.025 Uiso 1 1 calc R U . . .
H10B H 0.7271 0.7426 0.5135 0.025 Uiso 1 1 calc R U . . .
C11 C 0.6281(3) 0.75771(19) 0.60510(12) 0.0182(5) Uani 1 1 d . . . . .
C12 C 0.5666(2) 0.68005(19) 0.64547(11) 0.0155(5) Uani 1 1 d . . . . .
C13 C 0.6199(2) 0.56830(18) 0.65335(11) 0.0144(4) Uani 1 1 d . . . . .
C14 C 0.6639(2) 0.52906(18) 0.58302(11) 0.0141(5) Uani 1 1 d . . . . .
C15 C 0.7434(2) 0.5590(2) 0.70317(12) 0.0172(5) Uani 1 1 d . . . . .
H15A H 0.7154 0.5917 0.7465 0.021 Uiso 1 1 calc R U . . .
H15B H 0.7635 0.4820 0.7114 0.021 Uiso 1 1 calc R U . . .
C16 C 0.8769(2) 0.6135(2) 0.67802(12) 0.0203(5) Uani 1 1 d . . . . .
H16A H 0.8639 0.6924 0.6786 0.024 Uiso 1 1 calc R U . . .
H16B H 0.9566 0.5955 0.7082 0.024 Uiso 1 1 calc R U . . .
C17 C 1.0432(2) 0.6239(2) 0.58638(13) 0.0245(6) Uani 1 1 d . . . . .
H17A H 1.0682 0.5930 0.5426 0.037 Uiso 1 1 calc R U . . .
H17B H 1.1173 0.6073 0.6191 0.037 Uiso 1 1 calc R U . . .
H17C H 1.0336 0.7020 0.5820 0.037 Uiso 1 1 calc R U . . .
C18 C 0.4058(2) 0.49092(18) 0.56077(11) 0.0146(5) Uani 1 1 d . . . . .
H18A H 0.3360 0.5482 0.5699 0.018 Uiso 1 1 calc R U . . .
H18B H 0.3647 0.4412 0.5272 0.018 Uiso 1 1 calc R U . . .
C19 C 0.5423(2) 0.54124(19) 0.53223(11) 0.0155(5) Uani 1 1 d . . . . .
H19A H 0.5677 0.5052 0.4895 0.019 Uiso 1 1 calc R U . . .
H19B H 0.5264 0.6184 0.5227 0.019 Uiso 1 1 calc R U . . .
C20 C 0.5348(2) 0.24697(18) 0.57123(11) 0.0147(5) Uani 1 1 d . . . . .
C21 C 0.4014(3) 0.18568(19) 0.58969(11) 0.0181(5) Uani 1 1 d . . . . .
H21 H 0.3165 0.2309 0.5804 0.022 Uiso 1 1 calc R U . . .
C22 C 0.6654(2) 0.17266(19) 0.57325(11) 0.0166(5) Uani 1 1 d . . . . .
H22A H 0.6437 0.1082 0.5459 0.020 Uiso 1 1 calc R U . . .
H22B H 0.7438 0.2107 0.5505 0.020 Uiso 1 1 calc R U . . .
C23 C 0.7198(3) 0.1341(2) 0.64150(13) 0.0256(6) Uani 1 1 d . . . . .
H23A H 0.7387 0.1971 0.6705 0.031 Uiso 1 1 calc R U . . .
H23B H 0.6462 0.0900 0.6636 0.031 Uiso 1 1 calc R U . . .
C24 C 0.8539(3) 0.0678(2) 0.63458(13) 0.0275(6) Uani 1 1 d . . . . .
H24A H 0.8349 0.0045 0.6068 0.041 Uiso 1 1 calc R U . . .
H24B H 0.8858 0.0449 0.6792 0.041 Uiso 1 1 calc R U . . .
H24C H 0.9274 0.1115 0.6133 0.041 Uiso 1 1 calc R U . . .
C25 C 0.1367(3) 0.8731(2) 0.66988(14) 0.0273(6) Uani 1 1 d . . . . .
H25A H 0.1299 0.8672 0.6208 0.041 Uiso 1 1 calc R U . . .
H25B H 0.1761 0.9434 0.6818 0.041 Uiso 1 1 calc R U . . .
H25C H 0.0426 0.8658 0.6897 0.041 Uiso 1 1 calc R U . . .
C26 C 0.2894(3) 0.3544(2) 0.71565(12) 0.0219(5) Uani 1 1 d . . . . .
H26A H 0.2062 0.3085 0.7212 0.033 Uiso 1 1 calc R U . . .
H26B H 0.2766 0.4209 0.7413 0.033 Uiso 1 1 calc R U . . .
H26C H 0.3731 0.3164 0.7322 0.033 Uiso 1 1 calc R U . . .
O1S O 0.53820(18) 0.13310(14) 0.40502(9) 0.0238(4) Uani 1 1 d . . . . .
H1SB H 0.6268 0.1239 0.3927 0.029 Uiso 1 1 d R U . . .
H1SA H 0.4835 0.0769 0.4010 0.029 Uiso 1 1 d R U . . .

loop_
_atom_site_aniso_label
_atom_site_aniso_U_11
_atom_site_aniso_U_22
_atom_site_aniso_U_33
_atom_site_aniso_U_23
_atom_site_aniso_U_13
_atom_site_aniso_U_12
F1 0.0289(8) 0.0211(8) 0.0207(7) 0.0045(6) 0.0055(6) -0.0028(7)
F2 0.0277(7) 0.0130(7) 0.0271(7) -0.0031(6) -0.0010(6) -0.0033(6)
O1 0.0214(9) 0.0206(9) 0.0268(9) -0.0007(7) 0.0002(7) 0.0092(8)
O2 0.0190(8) 0.0126(8) 0.0173(8) 0.0000(6) 0.0036(7) 0.0043(7)
O3 0.0139(7) 0.0184(9) 0.0176(8) 0.0023(7) 0.0026(6) -0.0012(7)
O4 0.0245(8) 0.0145(8) 0.0129(7) -0.0001(7) -0.0019(7) 0.0016(7)
N1 0.0140(9) 0.0189(11) 0.0232(10) -0.0054(8) 0.0004(8) -0.0022(8)
C1 0.0315(13) 0.0149(12) 0.0225(12) 0.0016(10) 0.0015(11) -0.0032(11)
C2 0.0316(13) 0.0117(12) 0.0230(12) -0.0016(9) -0.0026(11) 0.0045(10)
C3 0.0216(11) 0.0169(12) 0.0177(11) -0.0050(9) -0.0019(9) 0.0037(10)
C4 0.0226(11) 0.0129(12) 0.0134(10) -0.0015(9) -0.0014(9) -0.0014(9)
C5 0.0150(10) 0.0127(11) 0.0144(10) -0.0002(9) 0.0010(9) 0.0046(9)
C6 0.0136(10) 0.0126(11) 0.0162(10) 0.0015(9) 0.0020(9) -0.0007(9)
C7 0.0147(10) 0.0097(11) 0.0146(10) 0.0003(8) -0.0002(9) 0.0001(9)
C8 0.0155(10) 0.0132(11) 0.0161(11) -0.0025(9) 0.0009(9) -0.0005(9)
C9 0.0188(11) 0.0154(12) 0.0157(11) -0.0038(9) 0.0020(9) -0.0039(10)
C10 0.0228(12) 0.0164(12) 0.0225(12) 0.0004(10) 0.0021(10) -0.0038(10)
C11 0.0214(12) 0.0131(12) 0.0200(11) -0.0014(9) -0.0017(10) -0.0029(9)
C12 0.0207(11) 0.0108(11) 0.0151(10) -0.0021(8) -0.0026(9) 0.0000(9)
C13 0.0161(10) 0.0124(11) 0.0147(10) -0.0014(8) 0.0001(9) 0.0017(9)
C14 0.0140(10) 0.0138(11) 0.0145(10) -0.0012(8) 0.0010(9) -0.0012(9)
C15 0.0193(11) 0.0172(12) 0.0152(11) -0.0028(9) -0.0017(9) 0.0007(10)
C16 0.0180(11) 0.0227(13) 0.0203(11) -0.0067(10) -0.0025(10) -0.0013(10)
C17 0.0171(11) 0.0258(14) 0.0304(13) -0.0075(11) 0.0036(11) -0.0061(10)
C18 0.0147(10) 0.0134(11) 0.0157(11) 0.0012(9) -0.0011(9) 0.0011(9)
C19 0.0184(12) 0.0145(12) 0.0137(10) 0.0005(8) -0.0004(9) -0.0005(9)
C20 0.0178(11) 0.0124(11) 0.0139(10) 0.0005(8) -0.0001(9) -0.0005(9)
C21 0.0222(12) 0.0130(11) 0.0192(11) -0.0014(9) 0.0007(10) -0.0022(10)
C22 0.0189(11) 0.0114(11) 0.0194(11) -0.0008(9) 0.0030(9) 0.0015(9)
C23 0.0298(13) 0.0260(15) 0.0210(12) 0.0011(11) 0.0002(11) 0.0092(12)
C24 0.0287(14) 0.0250(15) 0.0289(14) 0.0055(11) -0.0002(11) 0.0084(11)
C25 0.0251(13) 0.0229(14) 0.0338(14) -0.0073(11) -0.0090(11) 0.0096(11)
C26 0.0229(12) 0.0237(13) 0.0191(12) 0.0040(10) 0.0056(10) -0.0032(11)
O1S 0.0175(8) 0.0243(10) 0.0295(9) -0.0084(8) 0.0043(7) -0.0039(7)

loop_
_atom_type_symbol
_atom_type_description
_atom_type_scat_dispersion_real
_atom_type_scat_dispersion_imag
_atom_type_scat_source
C C 0.0033 0.0016 'International Tables Vol C Tables 4.2.6.8 and 6.1.1.4'
H H 0.0000 0.0000 'International Tables Vol C Tables 4.2.6.8 and 6.1.1.4'
F F 0.0171 0.0103 'International Tables Vol C Tables 4.2.6.8 and 6.1.1.4'
N N 0.0061 0.0033 'International Tables Vol C Tables 4.2.6.8 and 6.1.1.4'
O O 0.0106 0.0060 'International Tables Vol C Tables 4.2.6.8 and 6.1.1.4'

loop_
_geom_angle_atom_site_label_1
_geom_angle_atom_site_label_2
_geom_angle_atom_site_label_3
_geom_angle
_geom_angle_site_symmetry_1
_geom_angle_site_symmetry_3
_geom_angle_publ_flag
C3 O1 C25 116.2(2) . . ?
C4 O2 C5 106.92(17) . . ?
C26 O3 C6 117.85(17) . . ?
C20 O4 H4 111.2 . . ?
C16 N1 C9 111.17(18) . . ?
C17 N1 C9 112.97(19) . . ?
C17 N1 C16 110.72(19) . . ?
C2 C1 H1 119.6 . . ?
C11 C1 H1 119.6 . . ?
C11 C1 C2 120.8(2) . . ?
C1 C2 H2 118.9 . . ?
C3 C2 C1 122.1(2) . . ?
C3 C2 H2 118.9 . . ?
O1 C3 C2 125.0(2) . . ?
O1 C3 C4 118.3(2) . . ?
C2 C3 C4 116.7(2) . . ?
O2 C4 C3 126.6(2) . . ?
C12 C4 O2 113.0(2) . . ?
C12 C4 C3 120.1(2) . . ?
O2 C5 H5 109.5 . . ?
O2 C5 C6 112.18(17) . . ?
O2 C5 C13 107.37(18) . . ?
C6 C5 H5 109.5 . . ?
C6 C5 C13 108.90(17) . . ?
C13 C5 H5 109.5 . . ?
O3 C6 C5 110.74(17) . . ?
O3 C6 C7 113.11(18) . . ?
O3 C6 C18 106.46(17) . . ?
C5 C6 C7 105.73(17) . . ?
C18 C6 C5 109.31(18) . . ?
C18 C6 C7 111.50(18) . . ?
C6 C7 H7 106.7 . . ?
C6 C7 C8 109.54(18) . . ?
C6 C7 C20 118.62(18) . . ?
C8 C7 H7 106.7 . . ?
C20 C7 H7 106.7 . . ?
C20 C7 C8 107.87(17) . . ?
C7 C8 H8A 109.6 . . ?
C7 C8 H8B 109.6 . . ?
H8A C8 H8B 108.2 . . ?
C14 C8 C7 110.08(18) . . ?
C14 C8 H8A 109.6 . . ?
C14 C8 H8B 109.6 . . ?
N1 C9 H9 107.5 . . ?
N1 C9 C10 113.13(19) . . ?
N1 C9 C14 108.80(18) . . ?
C10 C9 H9 107.5 . . ?
C14 C9 H9 107.5 . . ?
C14 C9 C10 112.19(18) . . ?
C9 C10 H10A 108.3 . . ?
C9 C10 H10B 108.3 . . ?
H10A C10 H10B 107.4 . . ?
C11 C10 C9 115.8(2) . . ?
C11 C10 H10A 108.3 . . ?
C11 C10 H10B 108.3 . . ?
C1 C11 C10 125.8(2) . . ?
C12 C11 C1 115.5(2) . . ?
C12 C11 C10 117.8(2) . . ?
C4 C12 C11 123.9(2) . . ?
C4 C12 C13 110.0(2) . . ?
C11 C12 C13 124.7(2) . . ?
C5 C13 C14 112.18(18) . . ?
C12 C13 C5 101.84(18) . . ?
C12 C13 C14 107.04(18) . . ?
C12 C13 C15 113.39(19) . . ?
C15 C13 C5 111.26(18) . . ?
C15 C13 C14 110.79(18) . . ?
C8 C14 C9 116.02(18) . . ?
C8 C14 C13 107.86(18) . . ?
C8 C14 C19 105.79(18) . . ?
C13 C14 C9 104.96(18) . . ?
C13 C14 C19 111.18(18) . . ?
C19 C14 C9 111.05(18) . . ?
C13 C15 H15A 109.0 . . ?
C13 C15 H15B 109.0 . . ?
H15A C15 H15B 107.8 . . ?
C16 C15 C13 112.83(19) . . ?
C16 C15 H15A 109.0 . . ?
C16 C15 H15B 109.0 . . ?
N1 C16 C15 110.22(19) . . ?
N1 C16 H16A 109.6 . . ?
N1 C16 H16B 109.6 . . ?
C15 C16 H16A 109.6 . . ?
C15 C16 H16B 109.6 . . ?
H16A C16 H16B 108.1 . . ?
N1 C17 H17A 109.5 . . ?
N1 C17 H17B 109.5 . . ?
N1 C17 H17C 109.5 . . ?
H17A C17 H17B 109.5 . . ?
H17A C17 H17C 109.5 . . ?
H17B C17 H17C 109.5 . . ?
C6 C18 H18A 109.6 . . ?
C6 C18 H18B 109.6 . . ?
C6 C18 C19 110.31(17) . . ?
H18A C18 H18B 108.1 . . ?
C19 C18 H18A 109.6 . . ?
C19 C18 H18B 109.6 . . ?
C14 C19 C18 110.27(17) . . ?
C14 C19 H19A 109.6 . . ?
C14 C19 H19B 109.6 . . ?
C18 C19 H19A 109.6 . . ?
C18 C19 H19B 109.6 . . ?
H19A C19 H19B 108.1 . . ?
O4 C20 C7 108.05(18) . . ?
O4 C20 C21 104.50(18) . . ?
O4 C20 C22 109.55(18) . . ?
C21 C20 C7 113.42(18) . . ?
C21 C20 C22 111.09(19) . . ?
C22 C20 C7 110.02(18) . . ?
F1 C21 F2 105.02(18) . . ?
F1 C21 C20 112.03(19) . . ?
F1 C21 H21 110.1 . . ?
F2 C21 C20 109.48(18) . . ?
F2 C21 H21 110.1 . . ?
C20 C21 H21 110.1 . . ?
C20 C22 H22A 107.6 . . ?
C20 C22 H22B 107.6 . . ?
H22A C22 H22B 107.1 . . ?
C23 C22 C20 118.75(19) . . ?
C23 C22 H22A 107.6 . . ?
C23 C22 H22B 107.6 . . ?
C22 C23 H23A 109.3 . . ?
C22 C23 H23B 109.3 . . ?
H23A C23 H23B 107.9 . . ?
C24 C23 C22 111.8(2) . . ?
C24 C23 H23A 109.3 . . ?
C24 C23 H23B 109.3 . . ?
C23 C24 H24A 109.5 . . ?
C23 C24 H24B 109.5 . . ?
C23 C24 H24C 109.5 . . ?
H24A C24 H24B 109.5 . . ?
H24A C24 H24C 109.5 . . ?
H24B C24 H24C 109.5 . . ?
O1 C25 H25A 109.5 . . ?
O1 C25 H25B 109.5 . . ?
O1 C25 H25C 109.5 . . ?
H25A C25 H25B 109.5 . . ?
H25A C25 H25C 109.5 . . ?
H25B C25 H25C 109.5 . . ?
O3 C26 H26A 109.5 . . ?
O3 C26 H26B 109.5 . . ?
O3 C26 H26C 109.5 . . ?
H26A C26 H26B 109.5 . . ?
H26A C26 H26C 109.5 . . ?
H26B C26 H26C 109.5 . . ?
H1SB O1S H1SA 115.8 . . ?

loop_
_geom_bond_atom_site_label_1
_geom_bond_atom_site_label_2
_geom_bond_distance
_geom_bond_site_symmetry_2
_geom_bond_publ_flag
F1 C21 1.371(3) . ?
F2 C21 1.379(3) . ?
O1 C3 1.380(3) . ?
O1 C25 1.428(3) . ?
O2 C4 1.379(3) . ?
O2 C5 1.473(3) . ?
O3 C6 1.439(3) . ?
O3 C26 1.435(3) . ?
O4 H4 0.8439 . ?
O4 C20 1.427(3) . ?
N1 C9 1.475(3) . ?
N1 C16 1.468(3) . ?
N1 C17 1.465(3) . ?
C1 H1 0.9500 . ?
C1 C2 1.397(4) . ?
C1 C11 1.392(4) . ?
C2 H2 0.9500 . ?
C2 C3 1.391(4) . ?
C3 C4 1.392(3) . ?
C4 C12 1.373(3) . ?
C5 H5 1.0000 . ?
C5 C6 1.538(3) . ?
C5 C13 1.538(3) . ?
C6 C7 1.560(3) . ?
C6 C18 1.527(3) . ?
C7 H7 1.0000 . ?
C7 C8 1.569(3) . ?
C7 C20 1.561(3) . ?
C8 H8A 0.9900 . ?
C8 H8B 0.9900 . ?
C8 C14 1.530(3) . ?
C9 H9 1.0000 . ?
C9 C10 1.579(3) . ?
C9 C14 1.551(3) . ?
C10 H10A 0.9900 . ?
C10 H10B 0.9900 . ?
C10 C11 1.519(3) . ?
C11 C12 1.385(3) . ?
C12 C13 1.488(3) . ?
C13 C14 1.539(3) . ?
C13 C15 1.538(3) . ?
C14 C19 1.541(3) . ?
C15 H15A 0.9900 . ?
C15 H15B 0.9900 . ?
C15 C16 1.521(3) . ?
C16 H16A 0.9900 . ?
C16 H16B 0.9900 . ?
C17 H17A 0.9800 . ?
C17 H17B 0.9800 . ?
C17 H17C 0.9800 . ?
C18 H18A 0.9900 . ?
C18 H18B 0.9900 . ?
C18 C19 1.546(3) . ?
C19 H19A 0.9900 . ?
C19 H19B 0.9900 . ?
C20 C21 1.522(3) . ?
C20 C22 1.546(3) . ?
C21 H21 1.0000 . ?
C22 H22A 0.9900 . ?
C22 H22B 0.9900 . ?
C22 C23 1.529(3) . ?
C23 H23A 0.9900 . ?
C23 H23B 0.9900 . ?
C23 C24 1.522(3) . ?
C24 H24A 0.9800 . ?
C24 H24B 0.9800 . ?
C24 H24C 0.9800 . ?
C25 H25A 0.9800 . ?
C25 H25B 0.9800 . ?
C25 H25C 0.9800 . ?
C26 H26A 0.9800 . ?
C26 H26B 0.9800 . ?
C26 H26C 0.9800 . ?
O1S H1SB 0.8827 . ?
O1S H1SA 0.8747 . ?

loop_
_geom_torsion_atom_site_label_1
_geom_torsion_atom_site_label_2
_geom_torsion_atom_site_label_3
_geom_torsion_atom_site_label_4
_geom_torsion
_geom_torsion_site_symmetry_1
_geom_torsion_site_symmetry_2
_geom_torsion_site_symmetry_3
_geom_torsion_site_symmetry_4
_geom_torsion_publ_flag
O1 C3 C4 O2 7.4(3) . . . . ?
O1 C3 C4 C12 -179.8(2) . . . . ?
O2 C4 C12 C11 164.0(2) . . . . ?
O2 C4 C12 C13 -3.4(3) . . . . ?
O2 C5 C6 O3 -56.4(2) . . . . ?
O2 C5 C6 C7 -179.27(17) . . . . ?
O2 C5 C6 C18 60.6(2) . . . . ?
O2 C5 C13 C12 -9.1(2) . . . . ?
O2 C5 C13 C14 -123.24(19) . . . . ?
O2 C5 C13 C15 112.01(19) . . . . ?
O3 C6 C7 C8 174.77(17) . . . . ?
O3 C6 C7 C20 50.4(3) . . . . ?
O3 C6 C18 C19 -175.91(18) . . . . ?
O4 C20 C21 F1 -174.86(17) . . . . ?
O4 C20 C21 F2 69.1(2) . . . . ?
O4 C20 C22 C23 173.9(2) . . . . ?
N1 C9 C10 C11 -97.0(2) . . . . ?
N1 C9 C14 C8 -53.5(2) . . . . ?
N1 C9 C14 C13 65.4(2) . . . . ?
N1 C9 C14 C19 -174.33(18) . . . . ?
C1 C2 C3 O1 -173.9(2) . . . . ?
C1 C2 C3 C4 4.3(4) . . . . ?
C1 C11 C12 C4 10.6(3) . . . . ?
C1 C11 C12 C13 176.1(2) . . . . ?
C2 C1 C11 C10 165.1(2) . . . . ?
C2 C1 C11 C12 -4.0(3) . . . . ?
C2 C3 C4 O2 -170.9(2) . . . . ?
C2 C3 C4 C12 1.9(3) . . . . ?
C3 C4 C12 C11 -9.8(4) . . . . ?
C3 C4 C12 C13 -177.2(2) . . . . ?
C4 O2 C5 C6 -112.0(2) . . . . ?
C4 O2 C5 C13 7.6(2) . . . . ?
C4 C12 C13 C5 7.7(2) . . . . ?
C4 C12 C13 C14 125.5(2) . . . . ?
C4 C12 C13 C15 -112.0(2) . . . . ?
C5 O2 C4 C3 170.4(2) . . . . ?
C5 O2 C4 C12 -2.8(2) . . . . ?
C5 C6 C7 C8 -63.9(2) . . . . ?
C5 C6 C7 C20 171.74(18) . . . . ?
C5 C6 C18 C19 64.4(2) . . . . ?
C5 C13 C14 C8 -58.9(2) . . . . ?
C5 C13 C14 C9 176.83(18) . . . . ?
C5 C13 C14 C19 56.7(2) . . . . ?
C5 C13 C15 C16 178.36(19) . . . . ?
C6 C5 C13 C12 112.56(19) . . . . ?
C6 C5 C13 C14 -1.6(3) . . . . ?
C6 C5 C13 C15 -126.3(2) . . . . ?
C6 C7 C8 C14 3.9(2) . . . . ?
C6 C7 C20 O4 65.2(2) . . . . ?
C6 C7 C20 C21 -50.2(3) . . . . ?
C6 C7 C20 C22 -175.27(18) . . . . ?
C6 C18 C19 C14 -8.5(3) . . . . ?
C7 C6 C18 C19 -52.1(2) . . . . ?
C7 C8 C14 C9 173.53(18) . . . . ?
C7 C8 C14 C13 56.2(2) . . . . ?
C7 C8 C14 C19 -62.9(2) . . . . ?
C7 C20 C21 F1 -57.4(3) . . . . ?
C7 C20 C21 F2 -173.51(18) . . . . ?
C7 C20 C22 C23 55.3(3) . . . . ?
C8 C7 C20 O4 -60.0(2) . . . . ?
C8 C7 C20 C21 -175.34(18) . . . . ?
C8 C7 C20 C22 59.6(2) . . . . ?
C8 C14 C19 C18 66.4(2) . . . . ?
C9 N1 C16 C15 57.7(3) . . . . ?
C9 C10 C11 C1 -166.6(2) . . . . ?
C9 C10 C11 C12 2.2(3) . . . . ?
C9 C14 C19 C18 -166.89(18) . . . . ?
C10 C9 C14 C8 -179.44(19) . . . . ?
C10 C9 C14 C13 -60.5(2) . . . . ?
C10 C9 C14 C19 59.7(2) . . . . ?
C10 C11 C12 C4 -159.5(2) . . . . ?
C10 C11 C12 C13 6.1(3) . . . . ?
C11 C1 C2 C3 -3.3(4) . . . . ?
C11 C12 C13 C5 -159.6(2) . . . . ?
C11 C12 C13 C14 -41.7(3) . . . . ?
C11 C12 C13 C15 80.8(3) . . . . ?
C12 C13 C14 C8 -169.79(19) . . . . ?
C12 C13 C14 C9 65.9(2) . . . . ?
C12 C13 C14 C19 -54.2(2) . . . . ?
C12 C13 C15 C16 -67.6(3) . . . . ?
C13 C5 C6 O3 -175.10(17) . . . . ?
C13 C5 C6 C7 62.0(2) . . . . ?
C13 C5 C6 C18 -58.1(2) . . . . ?
C13 C14 C19 C18 -50.4(3) . . . . ?
C13 C15 C16 N1 -50.4(3) . . . . ?
C14 C9 C10 C11 26.5(3) . . . . ?
C14 C13 C15 C16 52.8(3) . . . . ?
C15 C13 C14 C8 66.1(2) . . . . ?
C15 C13 C14 C9 -58.2(2) . . . . ?
C15 C13 C14 C19 -178.31(18) . . . . ?
C16 N1 C9 C10 58.1(3) . . . . ?
C16 N1 C9 C14 -67.3(2) . . . . ?
C17 N1 C9 C10 -67.1(3) . . . . ?
C17 N1 C9 C14 167.55(19) . . . . ?
C17 N1 C16 C15 -175.8(2) . . . . ?
C18 C6 C7 C8 54.8(2) . . . . ?
C18 C6 C7 C20 -69.5(2) . . . . ?
C20 C7 C8 C14 134.30(19) . . . . ?
C20 C22 C23 C24 -176.3(2) . . . . ?
C21 C20 C22 C23 -71.1(3) . . . . ?
C22 C20 C21 F1 67.1(2) . . . . ?
C22 C20 C21 F2 -49.0(2) . . . . ?
C25 O1 C3 C2 19.6(3) . . . . ?
C25 O1 C3 C4 -158.5(2) . . . . ?
C26 O3 C6 C5 -36.7(3) . . . . ?
C26 O3 C6 C7 81.8(2) . . . . ?
C26 O3 C6 C18 -155.41(19) . . . . ?
